data_1565418
loop_
_publ_author_name
'Cheng, Wenqian'
'Shi, Xiaoling'
'Zhang, Yu'
'Jian, Yajun'
'Zhang, Guofang'

_publ_section_title
;
 Novel ferrocene-based 1,2,3-triazolyl compounds: Synthesis,
 anti-migration properties and catalytic effects on oxidizers during
 combustion
;
_journal_name_full 'Inorganica Chimica Acta'
_journal_page_first 119374
_journal_paper_doi 10.1016/j.ica.2019.119374
_journal_volume 502
_journal_year 2020
_chemical_formula_sum 'C20 H19 Fe N3 O'
_chemical_formula_weight 373.23
_space_group_crystal_system monoclinic
_space_group_IT_number 14
_space_group_name_Hall '-P 2ybc'
_space_group_name_H-M_alt 'P 1 21/c 1'
_atom_sites_solution_hydrogens geom
_audit_creation_method SHELXL-2014/7
_cell_angle_alpha 90
_cell_angle_beta 102.583(7)
_cell_angle_gamma 90
_cell_formula_units_Z 4
_cell_length_a 5.7232(11)
_cell_length_b 23.191(5)
_cell_length_c 13.045(3)
_cell_measurement_reflns_used 9932
_cell_measurement_temperature 153(2)
_cell_measurement_theta_max 26.37
_cell_measurement_theta_min 2.37
_cell_volume 1689.8(6)
_computing_structure_refinement 'SHELXL-2014/7 (Sheldrick, 2014)'
_diffrn_ambient_temperature 153(2)
_diffrn_measured_fraction_theta_full 0.601
_diffrn_measured_fraction_theta_max 0.623
_diffrn_measurement_device_type 'Bruker SMART CCD area-detector'
_diffrn_radiation_type MoK\a
_diffrn_radiation_wavelength 0.71073
_diffrn_reflns_av_R_equivalents 0.0387
_diffrn_reflns_av_unetI/netI 0.0362
_diffrn_reflns_Laue_measured_fraction_full 0.601
_diffrn_reflns_Laue_measured_fraction_max 0.623
_diffrn_reflns_limit_h_max 7
_diffrn_reflns_limit_h_min -7
_diffrn_reflns_limit_k_max 28
_diffrn_reflns_limit_k_min -28
_diffrn_reflns_limit_l_max 16
_diffrn_reflns_limit_l_min -16
_diffrn_reflns_number 11933
_diffrn_reflns_point_group_measured_fraction_full 0.601
_diffrn_reflns_point_group_measured_fraction_max 0.623
_diffrn_reflns_theta_full 25.242
_diffrn_reflns_theta_max 25.999
_diffrn_reflns_theta_min 2.376
_exptl_absorpt_coefficient_mu 0.905
_exptl_absorpt_correction_type multi-scan
_exptl_absorpt_process_details sadabs
_exptl_crystal_colour yellow
_exptl_crystal_density_diffrn 1.467
_exptl_crystal_description prism
_exptl_crystal_F_000 776
_exptl_crystal_size_max 0.170
_exptl_crystal_size_mid 0.130
_exptl_crystal_size_min 0.110
_exptl_transmission_factor_max 0.7454
_exptl_transmission_factor_min 0.6642
_refine_diff_density_max 0.193
_refine_diff_density_min -0.183
_refine_diff_density_rms 0.039
_refine_ls_extinction_coef .
_refine_ls_extinction_method none
_refine_ls_goodness_of_fit_ref 1.046
_refine_ls_hydrogen_treatment constr
_refine_ls_matrix_type full
_refine_ls_number_parameters 226
_refine_ls_number_reflns 2061
_refine_ls_number_restraints 0
_refine_ls_restrained_S_all 1.046
_refine_ls_R_factor_all 0.0372
_refine_ls_R_factor_gt 0.0304
_refine_ls_shift/su_max 0.000
_refine_ls_shift/su_mean 0.000
_refine_ls_structure_factor_coef Fsqd
_refine_ls_weighting_details 'w=1/[\s^2^(Fo^2^)+(0.0273P)^2^+0.9057P] where P=(Fo^2^+2Fc^2^)/3'
_refine_ls_weighting_scheme calc
_refine_ls_wR_factor_gt 0.0702
_refine_ls_wR_factor_ref 0.0725
_reflns_Friedel_coverage 0.000
_reflns_Friedel_fraction_full .
_reflns_Friedel_fraction_max .
_reflns_number_gt 1814
_reflns_number_total 2061
_reflns_threshold_expression 'I > 2\s(I)'
_cod_data_source_file 1.cif
_cod_data_source_block 1
_cod_original_sg_symbol_H-M 'P 21/c'
_cod_database_code 1565418
_shelx_shelxl_version_number 2014/7
_shelx_space_group_comment
;
The symmetry employed for this shelxl refinement is uniquely defined
by the following loop, which should always be used as a source of
symmetry information in preference to the above space-group names.
They are only intended as comments.
;
_shelx_estimated_absorpt_t_min 0.861
_shelx_estimated_absorpt_t_max 0.907

loop_
_space_group_symop_operation_xyz
'x, y, z'
'-x, y+1/2, -z+1/2'
'-x, -y, -z'
'x, -y-1/2, z-1/2'

loop_
_atom_site_label
_atom_site_type_symbol
_atom_site_fract_x
_atom_site_fract_y
_atom_site_fract_z
_atom_site_U_iso_or_equiv
_atom_site_adp_type
_atom_site_occupancy
_atom_site_site_symmetry_order
_atom_site_calc_flag
_atom_site_refinement_flags_posn
_atom_site_refinement_flags_adp
_atom_site_refinement_flags_occupancy
_atom_site_disorder_assembly
_atom_site_disorder_group
Fe1 Fe 0.07388(6) 0.32247(2) 0.42191(3) 0.01540(11) Uani 1 1 d . . . . .
C2 C 0.4074(4) 0.32281(10) 0.51891(19) 0.0219(5) Uani 1 1 d . . . . .
H2 H 0.5631 0.3262 0.4965 0.026 Uiso 1 1 calc R U . . .
C1 C 0.2655(4) 0.36949(10) 0.54244(17) 0.0183(4) Uani 1 1 d . . . . .
N3 N 0.8180(4) 0.47876(8) 0.72293(18) 0.0233(4) Uani 1 1 d . . . . .
C3 C 0.2879(5) 0.27114(10) 0.53237(19) 0.0256(5) Uani 1 1 d . . . . .
H3 H 0.3437 0.2314 0.5200 0.031 Uiso 1 1 calc R U . . .
O1 O 0.5237(3) 0.56570(8) 0.88151(14) 0.0305(4) Uani 1 1 d . . . . .
C7 C 0.1162(5) 0.32494(13) 0.2701(2) 0.0326(6) Uani 1 1 d . . . . .
H7 H 0.2718 0.3240 0.2471 0.039 Uiso 1 1 calc R U . . .
N2 N 0.7147(4) 0.45425(9) 0.63310(17) 0.0262(5) Uani 1 1 d . . . . .
C14 C 0.7083(4) 0.52492(10) 0.87695(19) 0.0219(5) Uani 1 1 d . . . . .
H14A H 0.7185 0.4957 0.9331 0.026 Uiso 1 1 calc R U . . .
H14B H 0.8650 0.5446 0.8863 0.026 Uiso 1 1 calc R U . . .
C10 C -0.2193(5) 0.35758(10) 0.32160(18) 0.0238(5) Uani 1 1 d . . . . .
H10 H -0.3409 0.3836 0.3421 0.029 Uiso 1 1 calc R U . . .
C9 C -0.2301(5) 0.29659(10) 0.31672(19) 0.0236(5) Uani 1 1 d . . . . .
H9 H -0.3608 0.2721 0.3334 0.028 Uiso 1 1 calc R U . . .
N1 N 0.4776(4) 0.45704(8) 0.62488(17) 0.0218(4) Uani 1 1 d . . . . .
C13 C 0.6437(4) 0.49695(9) 0.77115(19) 0.0190(5) Uani 1 1 d . . . . .
C8 C -0.0240(5) 0.27624(11) 0.2855(2) 0.0296(6) Uani 1 1 d . . . . .
H8 H 0.0160 0.2350 0.2754 0.036 Uiso 1 1 calc R U . . .
C19 C 0.3331(5) 0.65573(10) 1.0738(2) 0.0275(5) Uani 1 1 d . . . . .
H19 H 0.1960 0.6776 1.0790 0.033 Uiso 1 1 calc R U . . .
C5 C 0.0590(4) 0.34599(10) 0.57088(17) 0.0204(5) Uani 1 1 d . . . . .
H5 H -0.0725 0.3684 0.5918 0.024 Uiso 1 1 calc R U . . .
C6 C -0.0055(5) 0.37527(11) 0.29334(19) 0.0265(5) Uani 1 1 d . . . . .
H6 H 0.0499 0.4160 0.2897 0.032 Uiso 1 1 calc R U . . .
C15 C 0.5389(5) 0.59403(10) 0.97529(19) 0.0224(5) Uani 1 1 d . . . . .
C12 C 0.4252(4) 0.48332(9) 0.7092(2) 0.0214(5) Uani 1 1 d . . . . .
H12 H 0.2714 0.4907 0.7226 0.026 Uiso 1 1 calc R U . . .
C4 C 0.0726(5) 0.28495(10) 0.56403(17) 0.0238(5) Uani 1 1 d . . . . .
H4 H -0.0483 0.2568 0.5787 0.029 Uiso 1 1 calc R U . . .
C20 C 0.3372(5) 0.62673(10) 0.9816(2) 0.0259(5) Uani 1 1 d . . . . .
H20 H 0.2049 0.6290 0.9234 0.031 Uiso 1 1 calc R U . . .
C11 C 0.3143(5) 0.43259(10) 0.5315(2) 0.0282(6) Uani 1 1 d . . . . .
H11A H 0.3851 0.4383 0.4694 0.034 Uiso 1 1 calc R U . . .
H11B H 0.1607 0.4539 0.5189 0.034 Uiso 1 1 calc R U . . .
C16 C 0.7341(5) 0.59149(10) 1.05959(19) 0.0244(5) Uani 1 1 d . . . . .
H16 H 0.8713 0.5694 1.0549 0.029 Uiso 1 1 calc R U . . .
C18 C 0.5277(5) 0.65324(10) 1.1591(2) 0.0270(5) Uani 1 1 d . . . . .
H18 H 0.5229 0.6732 1.2221 0.032 Uiso 1 1 calc R U . . .
C17 C 0.7268(5) 0.62168(10) 1.1515(2) 0.0274(5) Uani 1 1 d . . . . .
H17 H 0.8605 0.6204 1.2092 0.033 Uiso 1 1 calc R U . . .

loop_
_atom_site_aniso_label
_atom_site_aniso_U_11
_atom_site_aniso_U_22
_atom_site_aniso_U_33
_atom_site_aniso_U_23
_atom_site_aniso_U_13
_atom_site_aniso_U_12
Fe1 0.01695(17) 0.01769(18) 0.01149(18) -0.00157(11) 0.00291(12) -0.00068(12)
C2 0.0176(11) 0.0324(13) 0.0147(12) -0.0029(9) 0.0014(9) 0.0030(9)
C1 0.0208(11) 0.0196(10) 0.0131(11) -0.0029(8) 0.0005(8) -0.0022(9)
N3 0.0204(10) 0.0220(10) 0.0276(11) -0.0056(8) 0.0056(8) -0.0011(8)
C3 0.0360(14) 0.0206(11) 0.0166(11) -0.0008(9) -0.0024(10) 0.0057(10)
O1 0.0327(10) 0.0324(9) 0.0222(9) -0.0094(7) -0.0032(8) 0.0144(8)
C7 0.0258(13) 0.0607(18) 0.0120(12) -0.0011(11) 0.0056(10) -0.0013(12)
N2 0.0261(11) 0.0236(10) 0.0292(12) -0.0065(8) 0.0068(9) 0.0000(8)
C14 0.0213(11) 0.0211(11) 0.0229(12) -0.0025(9) 0.0039(9) 0.0033(9)
C10 0.0257(12) 0.0261(12) 0.0169(12) 0.0024(9) -0.0011(10) 0.0043(10)
C9 0.0237(12) 0.0263(12) 0.0183(12) 0.0000(9) -0.0013(9) -0.0059(9)
N1 0.0218(10) 0.0177(9) 0.0246(11) -0.0027(8) 0.0023(8) -0.0028(8)
C13 0.0192(11) 0.0143(10) 0.0244(12) -0.0008(9) 0.0066(9) -0.0006(8)
C8 0.0397(15) 0.0304(12) 0.0155(12) -0.0082(10) -0.0011(10) 0.0057(11)
C19 0.0282(13) 0.0236(12) 0.0321(14) -0.0047(10) 0.0098(11) 0.0028(10)
C5 0.0199(11) 0.0297(12) 0.0116(11) -0.0051(9) 0.0034(8) -0.0009(9)
C6 0.0317(13) 0.0290(12) 0.0157(12) 0.0063(10) -0.0015(10) -0.0087(10)
C15 0.0270(13) 0.0192(10) 0.0199(12) -0.0025(9) 0.0026(10) 0.0006(9)
C12 0.0203(12) 0.0192(11) 0.0243(12) -0.0013(9) 0.0041(9) -0.0002(9)
C4 0.0327(13) 0.0265(12) 0.0117(11) 0.0023(9) 0.0035(9) -0.0075(10)
C20 0.0249(13) 0.0235(11) 0.0268(13) -0.0039(10) -0.0003(10) 0.0014(10)
C11 0.0350(14) 0.0218(12) 0.0223(12) -0.0009(10) -0.0060(11) -0.0059(10)
C16 0.0240(12) 0.0246(11) 0.0230(13) -0.0013(9) 0.0020(10) 0.0034(9)
C18 0.0390(15) 0.0235(12) 0.0194(12) -0.0021(9) 0.0085(11) -0.0005(10)
C17 0.0324(14) 0.0277(12) 0.0186(12) -0.0007(10) -0.0019(10) -0.0006(11)

loop_
_atom_type_symbol
_atom_type_description
_atom_type_scat_dispersion_real
_atom_type_scat_dispersion_imag
_atom_type_scat_source
C C 0.0033 0.0016 'International Tables Vol C Tables 4.2.6.8 and 6.1.1.4'
H H 0.0000 0.0000 'International Tables Vol C Tables 4.2.6.8 and 6.1.1.4'
N N 0.0061 0.0033 'International Tables Vol C Tables 4.2.6.8 and 6.1.1.4'
O O 0.0106 0.0060 'International Tables Vol C Tables 4.2.6.8 and 6.1.1.4'
Fe Fe 0.3463 0.8444 'International Tables Vol C Tables 4.2.6.8 and 6.1.1.4'

loop_
_geom_angle_atom_site_label_1
_geom_angle_atom_site_label_2
_geom_angle_atom_site_label_3
_geom_angle
_geom_angle_site_symmetry_1
_geom_angle_site_symmetry_3
C1 Fe1 C5 40.95(10) . .
C1 Fe1 C6 107.44(9) . .
C5 Fe1 C6 124.99(10) . .
C1 Fe1 C2 40.96(9) . .
C5 Fe1 C2 68.70(10) . .
C6 Fe1 C2 120.99(10) . .
C1 Fe1 C7 125.22(11) . .
C5 Fe1 C7 162.37(11) . .
C6 Fe1 C7 40.75(11) . .
C2 Fe1 C7 107.86(11) . .
C1 Fe1 C8 162.62(11) . .
C5 Fe1 C8 155.26(11) . .
C6 Fe1 C8 68.36(11) . .
C2 Fe1 C8 125.49(11) . .
C7 Fe1 C8 40.71(11) . .
C1 Fe1 C4 68.59(9) . .
C5 Fe1 C4 40.71(10) . .
C6 Fe1 C4 162.11(11) . .
C2 Fe1 C4 68.24(10) . .
C7 Fe1 C4 155.68(11) . .
C8 Fe1 C4 120.63(11) . .
C1 Fe1 C3 68.21(10) . .
C5 Fe1 C3 68.22(10) . .
C6 Fe1 C3 155.95(12) . .
C2 Fe1 C3 40.18(10) . .
C7 Fe1 C3 121.07(11) . .
C8 Fe1 C3 108.32(10) . .
C4 Fe1 C3 40.45(11) . .
C1 Fe1 C9 155.54(10) . .
C5 Fe1 C9 120.62(10) . .
C6 Fe1 C9 67.87(10) . .
C2 Fe1 C9 162.30(9) . .
C7 Fe1 C9 67.92(11) . .
C8 Fe1 C9 40.19(11) . .
C4 Fe1 C9 108.08(10) . .
C3 Fe1 C9 125.95(10) . .
C1 Fe1 C10 120.57(9) . .
C5 Fe1 C10 107.63(10) . .
C6 Fe1 C10 40.29(10) . .
C2 Fe1 C10 155.88(10) . .
C7 Fe1 C10 68.02(11) . .
C8 Fe1 C10 67.90(10) . .
C4 Fe1 C10 125.46(11) . .
C3 Fe1 C10 162.54(11) . .
C9 Fe1 C10 40.28(10) . .
C3 C2 C1 107.7(2) . .
C3 C2 Fe1 70.21(14) . .
C1 C2 Fe1 68.79(13) . .
C3 C2 H2 126.1 . .
C1 C2 H2 126.1 . .
Fe1 C2 H2 126.1 . .
C5 C1 C2 108.0(2) . .
C5 C1 C11 125.5(2) . .
C2 C1 C11 126.3(2) . .
C5 C1 Fe1 69.90(13) . .
C2 C1 Fe1 70.25(13) . .
C11 C1 Fe1 122.02(16) . .
N2 N3 C13 108.2(2) . .
C2 C3 C4 108.7(2) . .
C2 C3 Fe1 69.60(14) . .
C4 C3 Fe1 69.54(14) . .
C2 C3 H3 125.7 . .
C4 C3 H3 125.7 . .
Fe1 C3 H3 125.7 . .
C15 O1 C14 116.70(18) . .
C8 C7 C6 107.6(2) . .
C8 C7 Fe1 69.68(14) . .
C6 C7 Fe1 69.58(14) . .
C8 C7 H7 126.2 . .
C6 C7 H7 126.2 . .
Fe1 C7 H7 126.2 . .
N3 N2 N1 107.5(2) . .
O1 C14 C13 106.81(19) . .
O1 C14 H14A 110.4 . .
C13 C14 H14A 110.4 . .
O1 C14 H14B 110.4 . .
C13 C14 H14B 110.4 . .
H14A C14 H14B 108.6 . .
C6 C10 C9 108.1(2) . .
C6 C10 Fe1 69.42(14) . .
C9 C10 Fe1 69.83(13) . .
C6 C10 H10 126.0 . .
C9 C10 H10 126.0 . .
Fe1 C10 H10 126.0 . .
C8 C9 C10 108.4(2) . .
C8 C9 Fe1 69.59(14) . .
C10 C9 Fe1 69.89(13) . .
C8 C9 H9 125.8 . .
C10 C9 H9 125.8 . .
Fe1 C9 H9 125.8 . .
N2 N1 C12 111.0(2) . .
N2 N1 C11 119.7(2) . .
C12 N1 C11 129.3(2) . .
N3 C13 C12 108.9(2) . .
N3 C13 C14 120.2(2) . .
C12 C13 C14 130.9(2) . .
C9 C8 C7 107.9(2) . .
C9 C8 Fe1 70.22(14) . .
C7 C8 Fe1 69.61(14) . .
C9 C8 H8 126.0 . .
C7 C8 H8 126.0 . .
Fe1 C8 H8 126.0 . .
C20 C19 C18 120.8(2) . .
C20 C19 H19 119.6 . .
C18 C19 H19 119.6 . .
C4 C5 C1 107.8(2) . .
C4 C5 Fe1 70.08(13) . .
C1 C5 Fe1 69.15(13) . .
C4 C5 H5 126.1 . .
C1 C5 H5 126.1 . .
Fe1 C5 H5 126.1 . .
C10 C6 C7 108.0(2) . .
C10 C6 Fe1 70.29(13) . .
C7 C6 Fe1 69.67(14) . .
C10 C6 H6 126.0 . .
C7 C6 H6 126.0 . .
Fe1 C6 H6 126.0 . .
O1 C15 C16 124.7(2) . .
O1 C15 C20 114.7(2) . .
C16 C15 C20 120.6(2) . .
N1 C12 C13 104.4(2) . .
N1 C12 H12 127.8 . .
C13 C12 H12 127.8 . .
C3 C4 C5 107.8(2) . .
C3 C4 Fe1 70.01(14) . .
C5 C4 Fe1 69.21(13) . .
C3 C4 H4 126.1 . .
C5 C4 H4 126.1 . .
Fe1 C4 H4 126.1 . .
C19 C20 C15 119.0(2) . .
C19 C20 H20 120.5 . .
C15 C20 H20 120.5 . .
N1 C11 C1 113.12(19) . .
N1 C11 H11A 109.0 . .
C1 C11 H11A 109.0 . .
N1 C11 H11B 109.0 . .
C1 C11 H11B 109.0 . .
H11A C11 H11B 107.8 . .
C15 C16 C17 119.3(2) . .
C15 C16 H16 120.3 . .
C17 C16 H16 120.3 . .
C17 C18 C19 119.7(2) . .
C17 C18 H18 120.2 . .
C19 C18 H18 120.2 . .
C18 C17 C16 120.6(2) . .
C18 C17 H17 119.7 . .
C16 C17 H17 119.7 . .

loop_
_geom_bond_atom_site_label_1
_geom_bond_atom_site_label_2
_geom_bond_distance
_geom_bond_site_symmetry_2
Fe1 C1 2.028(2) .
Fe1 C5 2.038(2) .
Fe1 C6 2.046(2) .
Fe1 C2 2.047(2) .
Fe1 C7 2.047(3) .
Fe1 C8 2.048(2) .
Fe1 C4 2.049(2) .
Fe1 C3 2.055(2) .
Fe1 C9 2.057(3) .
Fe1 C10 2.058(2) .
C2 C3 1.409(4) .
C2 C1 1.426(3) .
C2 H2 1.0000 .
C1 C5 1.422(3) .
C1 C11 1.502(3) .
N3 N2 1.321(3) .
N3 C13 1.357(3) .
C3 C4 1.419(4) .
C3 H3 1.0000 .
O1 C15 1.374(3) .
O1 C14 1.429(3) .
C7 C8 1.425(4) .
C7 C6 1.425(4) .
C7 H7 1.0000 .
N2 N1 1.339(3) .
C14 C13 1.497(3) .
C14 H14A 0.9900 .
C14 H14B 0.9900 .
C10 C6 1.413(4) .
C10 C9 1.417(3) .
C10 H10 1.0000 .
C9 C8 1.411(4) .
C9 H9 1.0000 .
N1 C12 1.347(3) .
N1 C11 1.478(3) .
C13 C12 1.370(3) .
C8 H8 1.0000 .
C19 C20 1.383(4) .
C19 C18 1.393(4) .
C19 H19 0.9500 .
C5 C4 1.422(3) .
C5 H5 1.0000 .
C6 H6 1.0000 .
C15 C16 1.388(3) .
C15 C20 1.399(3) .
C12 H12 0.9500 .
C4 H4 1.0000 .
C20 H20 0.9500 .
C11 H11A 0.9900 .
C11 H11B 0.9900 .
C16 C17 1.397(3) .
C16 H16 0.9500 .
C18 C17 1.376(4) .
C18 H18 0.9500 .
C17 H17 0.9500 .
